data_1514915
loop_
_publ_author_name
'Ho, I-Ting'
'Lai, Ting-Ling'
'Wu, Ren-Tsung'
'Tsai, Ming-Tsung'
'Wu, Chun-Ming'
'Lee, Gene-Hsiang'
'Chung, Wen-Sheng'

_publ_section_title
;
 Design and synthesis of triazolyl coumarins as Hg2+ selective fluorescent
 chemosensors.
;
_journal_issue 24
_journal_name_full 'The Analyst'
_journal_page_first 5770
_journal_page_last 5776
_journal_paper_doi 10.1039/c2an36076d
_journal_volume 137
_journal_year 2012
_chemical_formula_sum 'C25 H25 N3 O5'
_chemical_formula_weight 447.48
_chemical_name_systematic
;
?
;
_space_group_IT_number 2
_symmetry_cell_setting triclinic
_symmetry_space_group_name_Hall '-P 1'
_symmetry_space_group_name_H-M 'P -1'
_atom_sites_solution_hydrogens geom
_atom_sites_solution_primary direct
_atom_sites_solution_secondary difmap
_audit_creation_method SHELXL-97
_cell_angle_alpha 96.531(2)
_cell_angle_beta 96.165(2)
_cell_angle_gamma 93.056(2)
_cell_formula_units_Z 2
_cell_length_a 5.7298(4)
_cell_length_b 11.4420(8)
_cell_length_c 17.7012(13)
_cell_measurement_reflns_used 1336
_cell_measurement_temperature 220(2)
_cell_measurement_theta_max 21.24
_cell_measurement_theta_min 2.33
_cell_volume 1143.77(14)
_computing_cell_refinement 'Bruker SAINT'
_computing_data_collection 'Bruker SMART'
_computing_data_reduction 'Bruker SAINT'
_computing_molecular_graphics 'Bruker SHELXTL'
_computing_publication_material 'Bruker SHELXTL'
_computing_structure_refinement 'SHELXL-97 (Sheldrick, 1997)'
_computing_structure_solution 'SHELXS-97 (Sheldrick, 1990)'
_diffrn_ambient_temperature 220(2)
_diffrn_measured_fraction_theta_full 1.000
_diffrn_measured_fraction_theta_max 1.000
_diffrn_measurement_device_type 'BRUKER SMART APEXCCD area detector'
_diffrn_measurement_method 'omega scans'
_diffrn_radiation_monochromator graphite
_diffrn_radiation_source 'fine-focus sealed tube'
_diffrn_radiation_type MoK\a
_diffrn_radiation_wavelength 0.71073
_diffrn_reflns_av_R_equivalents 0.0393
_diffrn_reflns_av_sigmaI/netI 0.0551
_diffrn_reflns_limit_h_max 6
_diffrn_reflns_limit_h_min -6
_diffrn_reflns_limit_k_max 13
_diffrn_reflns_limit_k_min -13
_diffrn_reflns_limit_l_max 20
_diffrn_reflns_limit_l_min -21
_diffrn_reflns_number 10379
_diffrn_reflns_theta_full 25.00
_diffrn_reflns_theta_max 25.00
_diffrn_reflns_theta_min 1.17
_exptl_absorpt_coefficient_mu 0.092
_exptl_absorpt_correction_T_max 0.9963
_exptl_absorpt_correction_T_min 0.9470
_exptl_absorpt_correction_type multi-scan
_exptl_crystal_colour colorless
_exptl_crystal_density_diffrn 1.299
_exptl_crystal_density_meas ?
_exptl_crystal_density_method 'not measured'
_exptl_crystal_description needle
_exptl_crystal_F_000 472
_exptl_crystal_size_max 0.60
_exptl_crystal_size_mid 0.10
_exptl_crystal_size_min 0.04
_refine_diff_density_max 0.784
_refine_diff_density_min -0.377
_refine_diff_density_rms 0.124
_refine_ls_extinction_coef 0.037(5)
_refine_ls_extinction_expression Fc^*^=kFc[1+0.001xFc^2^\l^3^/sin(2\q)]^-1/4^
_refine_ls_extinction_method SHELXL
_refine_ls_goodness_of_fit_ref 1.106
_refine_ls_hydrogen_treatment constr
_refine_ls_matrix_type full
_refine_ls_number_parameters 303
_refine_ls_number_reflns 4027
_refine_ls_number_restraints 0
_refine_ls_restrained_S_all 1.106
_refine_ls_R_factor_all 0.1129
_refine_ls_R_factor_gt 0.0805
_refine_ls_shift/su_max 0.004
_refine_ls_shift/su_mean 0.000
_refine_ls_structure_factor_coef Fsqd
_refine_ls_weighting_details 'calc w=1/[\s^2^(Fo^2^)+(0.0969P)^2^+0.5312P] where P=(Fo^2^+2Fc^2^)/3'
_refine_ls_weighting_scheme calc
_refine_ls_wR_factor_gt 0.1918
_refine_ls_wR_factor_ref 0.2179
_reflns_number_gt 2811
_reflns_number_total 4027
_reflns_threshold_expression >2sigma(I)
_cod_data_source_file c2an36076d.txt
_cod_data_source_block ic12713
_cod_depositor_comments
;
The following automatic conversions were performed:

'_symmetry_cell_setting' value 'Triclinic' changed to 'triclinic'
according to
/usr/data/users/saulius/automatic-downloads/retrospective/RSC/lib/dictionaries/cif_core.dic
dictionary named 'cif_core.dic' version 2.4.2 from 2011-04-26.

Automatic conversion script
Id: cif_fix_values 2281 2013-09-26 08:29:07Z andrius 

The following automatic conversions were performed:

'_exptl_crystal_density_meas' value 'not_measured' was changed to '?'
- the value is perceived as not measured.

Automatic conversion script
Id: cif_fix_values 3008 2015-01-20 13:52:24Z robertas 
;
_cod_original_sg_symbol_H-M P-1
_cod_database_code 1514915

loop_
_symmetry_equiv_pos_as_xyz
'x, y, z'
'-x, -y, -z'

loop_
_atom_site_label
_atom_site_type_symbol
_atom_site_fract_x
_atom_site_fract_y
_atom_site_fract_z
_atom_site_U_iso_or_equiv
_atom_site_adp_type
_atom_site_occupancy
_atom_site_symmetry_multiplicity
_atom_site_calc_flag
_atom_site_refinement_flags
O1 O 0.3687(5) 0.3449(2) 0.50779(16) 0.0569(8) Uani 1 1 d .
O2 O 0.5572(4) 0.1089(2) 0.33060(14) 0.0481(7) Uani 1 1 d .
O3 O 0.8496(4) 0.23070(19) 0.31243(13) 0.0431(6) Uani 1 1 d .
O4 O 1.4483(5) 0.4791(3) 0.24715(18) 0.0674(9) Uani 1 1 d .
O5 O -0.0048(5) 0.2112(2) 0.75264(14) 0.0538(7) Uani 1 1 d .
N1 N 0.1765(5) 0.1347(2) 0.52257(15) 0.0336(7) Uani 1 1 d .
N2 N -0.0556(5) 0.1458(2) 0.51108(17) 0.0409(7) Uani 1 1 d .
N3 N -0.1388(5) 0.1355(3) 0.57619(18) 0.0450(8) Uani 1 1 d .
C1 C 0.2418(6) 0.1180(3) 0.59557(19) 0.0375(8) Uani 1 1 d .
H1 H 0.3945 0.1083 0.6182 0.045 Uiso 1 1 calc R
C2 C 0.0414(6) 0.1183(3) 0.6298(2) 0.0377(8) Uani 1 1 d .
C3 C 0.3189(6) 0.1431(3) 0.46090(19) 0.0401(8) Uani 1 1 d .
H3A H 0.2217 0.1196 0.4120 0.048 Uiso 1 1 calc R
H3B H 0.4448 0.0887 0.4653 0.048 Uiso 1 1 calc R
C4 C 0.4261(6) 0.2670(3) 0.46185(19) 0.0371(8) Uani 1 1 d .
C5 C 0.6599(6) 0.2033(3) 0.35085(19) 0.0372(8) Uani 1 1 d .
C6 C 0.6049(6) 0.2923(3) 0.41103(18) 0.0349(8) Uani 1 1 d .
C7 C 0.7237(7) 0.3987(3) 0.42182(19) 0.0416(9) Uani 1 1 d .
H7 H 0.6818 0.4563 0.4593 0.050 Uiso 1 1 calc R
C8 C 0.9087(6) 0.4274(3) 0.37908(19) 0.0377(8) Uani 1 1 d .
C9 C 0.9714(6) 0.3400(3) 0.32485(19) 0.0386(8) Uani 1 1 d .
C10 C 1.1506(6) 0.3581(3) 0.2818(2) 0.0485(9) Uani 1 1 d .
H10 H 1.1906 0.2973 0.2461 0.058 Uiso 1 1 calc R
C11 C 1.2733(6) 0.4679(3) 0.2916(2) 0.0467(9) Uani 1 1 d .
C12 C 1.2174(7) 0.5572(3) 0.3449(2) 0.0483(9) Uani 1 1 d .
H12 H 1.3013 0.6312 0.3514 0.058 Uiso 1 1 calc R
C13 C 1.0385(7) 0.5363(3) 0.3878(2) 0.0469(9) Uani 1 1 d .
H13 H 1.0014 0.5968 0.4243 0.056 Uiso 1 1 calc R
C14 C 1.5780(8) 0.5904(4) 0.2528(3) 0.0743(14) Uani 1 1 d .
H14A H 1.4749 0.6486 0.2350 0.111 Uiso 1 1 calc R
H14B H 1.7066 0.5834 0.2214 0.111 Uiso 1 1 calc R
H14C H 1.6405 0.6148 0.3057 0.111 Uiso 1 1 calc R
C15 C 0.0008(7) 0.0992(3) 0.7084(2) 0.0495(10) Uani 1 1 d .
H15A H -0.1489 0.0532 0.7078 0.059 Uiso 1 1 calc R
H15B H 0.1271 0.0552 0.7310 0.059 Uiso 1 1 calc R
C16 C -0.0759(7) 0.2137(3) 0.8245(2) 0.0462(9) Uani 1 1 d .
C17 C -0.1326(10) 0.1172(4) 0.8590(3) 0.0753(15) Uani 1 1 d .
H17 H -0.1207 0.0410 0.8342 0.090 Uiso 1 1 calc R
C18 C -0.2078(11) 0.1323(4) 0.9309(3) 0.0843(16) Uani 1 1 d .
H18 H -0.2461 0.0646 0.9538 0.101 Uiso 1 1 calc R
C19 C -0.2297(7) 0.2395(4) 0.9706(2) 0.0526(10) Uani 1 1 d .
C20 C -0.1673(7) 0.3360(4) 0.9346(2) 0.0556(11) Uani 1 1 d .
H20 H -0.1787 0.4123 0.9595 0.067 Uiso 1 1 calc R
C21 C -0.0889(7) 0.3233(3) 0.8634(2) 0.0532(10) Uani 1 1 d .
H21 H -0.0439 0.3906 0.8412 0.064 Uiso 1 1 calc R
C22 C -0.3238(8) 0.2548(5) 1.0486(3) 0.0708(13) Uani 1 1 d .
C23 C -0.5748(10) 0.2441(12) 1.0397(4) 0.249(7) Uani 1 1 d .
H23A H -0.6300 0.2300 1.0879 0.374 Uiso 1 1 calc R
H23B H -0.6300 0.1787 1.0010 0.374 Uiso 1 1 calc R
H23C H -0.6348 0.3164 1.0240 0.374 Uiso 1 1 calc R
C24 C -0.2115(12) 0.3583(6) 1.0992(3) 0.116(2) Uani 1 1 d .
H24A H -0.2727 0.4295 1.0822 0.174 Uiso 1 1 calc R
H24B H -0.0427 0.3608 1.0974 0.174 Uiso 1 1 calc R
H24C H -0.2453 0.3527 1.1512 0.174 Uiso 1 1 calc R
C25 C -0.2398(17) 0.1532(6) 1.0964(4) 0.145(3) Uani 1 1 d .
H25A H -0.2765 0.1703 1.1486 0.217 Uiso 1 1 calc R
H25B H -0.0713 0.1482 1.0965 0.217 Uiso 1 1 calc R
H25C H -0.3200 0.0787 1.0735 0.217 Uiso 1 1 calc R

loop_
_atom_site_aniso_label
_atom_site_aniso_U_11
_atom_site_aniso_U_22
_atom_site_aniso_U_33
_atom_site_aniso_U_23
_atom_site_aniso_U_13
_atom_site_aniso_U_12
O1 0.081(2) 0.0285(14) 0.0643(18) -0.0068(12) 0.0350(15) 0.0022(12)
O2 0.0616(16) 0.0341(14) 0.0461(15) -0.0080(11) 0.0128(12) -0.0047(12)
O3 0.0537(15) 0.0340(13) 0.0404(14) -0.0059(10) 0.0119(12) -0.0002(11)
O4 0.0560(17) 0.0623(19) 0.084(2) 0.0002(15) 0.0248(16) -0.0078(14)
O5 0.0808(19) 0.0381(15) 0.0438(16) -0.0029(11) 0.0244(14) -0.0021(13)
N1 0.0380(16) 0.0273(14) 0.0347(16) -0.0001(11) 0.0054(12) 0.0018(11)
N2 0.0397(17) 0.0362(16) 0.0447(19) 0.0008(13) 0.0002(14) 0.0004(13)
N3 0.0410(17) 0.0372(17) 0.056(2) -0.0024(14) 0.0099(15) 0.0006(13)
C1 0.044(2) 0.0308(18) 0.037(2) -0.0019(14) 0.0038(16) 0.0059(14)
C2 0.044(2) 0.0268(17) 0.042(2) 0.0001(14) 0.0093(17) 0.0020(14)
C3 0.054(2) 0.0327(18) 0.0343(19) 0.0013(14) 0.0106(17) 0.0026(16)
C4 0.049(2) 0.0272(17) 0.0341(19) 0.0004(14) -0.0002(16) 0.0081(15)
C5 0.048(2) 0.0290(18) 0.0336(19) 0.0004(14) 0.0030(16) 0.0029(15)
C6 0.0459(19) 0.0258(17) 0.0326(18) 0.0031(13) 0.0031(15) 0.0049(14)
C7 0.061(2) 0.0298(18) 0.0340(19) 0.0010(14) 0.0062(17) 0.0094(16)
C8 0.047(2) 0.0305(18) 0.036(2) 0.0036(14) 0.0043(16) 0.0055(15)
C9 0.0412(19) 0.0339(19) 0.039(2) 0.0040(15) -0.0009(16) 0.0025(15)
C10 0.049(2) 0.048(2) 0.047(2) -0.0023(17) 0.0092(18) 0.0029(18)
C11 0.038(2) 0.052(2) 0.051(2) 0.0082(18) 0.0078(18) 0.0024(17)
C12 0.046(2) 0.040(2) 0.058(2) 0.0080(18) 0.0012(19) -0.0029(17)
C13 0.058(2) 0.0295(19) 0.051(2) 0.0005(16) 0.0059(19) -0.0013(16)
C14 0.057(3) 0.069(3) 0.100(4) 0.016(3) 0.021(3) -0.008(2)
C15 0.065(3) 0.036(2) 0.048(2) -0.0025(16) 0.0191(19) 0.0013(17)
C16 0.055(2) 0.044(2) 0.040(2) 0.0019(16) 0.0128(18) 0.0005(17)
C17 0.135(5) 0.037(2) 0.058(3) 0.0002(19) 0.041(3) -0.002(2)
C18 0.145(5) 0.050(3) 0.060(3) 0.002(2) 0.041(3) -0.019(3)
C19 0.053(2) 0.061(3) 0.042(2) -0.0067(18) 0.0140(18) -0.0110(19)
C20 0.063(3) 0.049(2) 0.051(2) -0.0119(18) 0.013(2) -0.0006(19)
C21 0.070(3) 0.041(2) 0.048(2) -0.0015(17) 0.017(2) -0.0073(19)
C22 0.071(3) 0.090(4) 0.049(3) -0.007(2) 0.023(2) -0.023(3)
C23 0.048(4) 0.61(2) 0.079(5) -0.045(8) 0.033(3) 0.003(7)
C24 0.143(6) 0.141(6) 0.058(3) -0.020(3) 0.040(4) -0.023(5)
C25 0.244(10) 0.125(6) 0.076(4) 0.017(4) 0.063(5) 0.000(6)

loop_
_atom_type_symbol
_atom_type_description
_atom_type_scat_dispersion_real
_atom_type_scat_dispersion_imag
_atom_type_scat_source
C C 0.0033 0.0016 'International Tables Vol C Tables 4.2.6.8 and 6.1.1.4'
H H 0.0000 0.0000 'International Tables Vol C Tables 4.2.6.8 and 6.1.1.4'
N N 0.0061 0.0033 'International Tables Vol C Tables 4.2.6.8 and 6.1.1.4'
O O 0.0106 0.0060 'International Tables Vol C Tables 4.2.6.8 and 6.1.1.4'

loop_
_geom_angle_atom_site_label_1
_geom_angle_atom_site_label_2
_geom_angle_atom_site_label_3
_geom_angle
C9 O3 C5 122.6(3)
C11 O4 C14 118.6(3)
C16 O5 C15 118.1(3)
N2 N1 C1 110.5(3)
N2 N1 C3 120.2(3)
C1 N1 C3 129.3(3)
N3 N2 N1 107.1(3)
N2 N3 C2 109.1(3)
N1 C1 C2 105.6(3)
C1 C2 N3 107.7(3)
C1 C2 C15 130.5(3)
N3 C2 C15 121.7(3)
N1 C3 C4 111.6(3)
O1 C4 C6 120.5(3)
O1 C4 C3 118.6(3)
C6 C4 C3 120.8(3)
O2 C5 O3 116.2(3)
O2 C5 C6 127.0(3)
O3 C5 C6 116.7(3)
C7 C6 C5 119.6(3)
C7 C6 C4 119.1(3)
C5 C6 C4 121.3(3)
C6 C7 C8 122.7(3)
C9 C8 C13 117.1(3)
C9 C8 C7 117.7(3)
C13 C8 C7 125.2(3)
C10 C9 O3 117.4(3)
C10 C9 C8 122.2(3)
O3 C9 C8 120.3(3)
C9 C10 C11 118.9(4)
O4 C11 C12 123.7(3)
O4 C11 C10 115.5(3)
C12 C11 C10 120.8(4)
C13 C12 C11 119.1(3)
C12 C13 C8 121.9(4)
O5 C15 C2 108.7(3)
C17 C16 C21 118.7(4)
C17 C16 O5 125.4(4)
C21 C16 O5 115.9(3)
C16 C17 C18 119.4(4)
C19 C18 C17 123.8(4)
C18 C19 C20 115.5(4)
C18 C19 C22 123.2(4)
C20 C19 C22 121.3(4)
C21 C20 C19 121.8(4)
C16 C21 C20 120.7(4)
C23 C22 C24 116.3(6)
C23 C22 C19 110.7(4)
C24 C22 C19 112.9(4)
C23 C22 C25 106.5(7)
C24 C22 C25 99.9(5)
C19 C22 C25 109.6(4)

loop_
_geom_bond_atom_site_label_1
_geom_bond_atom_site_label_2
_geom_bond_distance
O1 C4 1.219(4)
O2 C5 1.200(4)
O3 C9 1.382(4)
O3 C5 1.384(4)
O4 C11 1.349(4)
O4 C14 1.428(5)
O5 C16 1.375(4)
O5 C15 1.428(4)
N1 N2 1.339(4)
N1 C1 1.344(4)
N1 C3 1.440(4)
N2 N3 1.308(4)
N3 C2 1.363(4)
C1 C2 1.355(5)
C2 C15 1.474(5)
C3 C4 1.512(4)
C4 C6 1.472(5)
C5 C6 1.460(5)
C6 C7 1.347(5)
C7 C8 1.413(5)
C8 C9 1.395(5)
C8 C13 1.401(5)
C9 C10 1.363(5)
C10 C11 1.390(5)
C11 C12 1.385(5)
C12 C13 1.367(5)
C16 C17 1.362(5)
C16 C21 1.370(5)
C17 C18 1.382(6)
C18 C19 1.361(6)
C19 C20 1.385(6)
C19 C22 1.530(5)
C20 C21 1.379(5)
C22 C23 1.427(7)
C22 C24 1.474(7)
C22 C25 1.580(8)
